data_2204284
loop_
_publ_author_name
'Moghimi, S. Abolghasem'
'Sharif, Mahboubeh A.'
'Aghabozorg, Hossein'

_publ_section_title
;
 Creatininium dipicolinate monohydrate
;
_journal_issue 10
_journal_name_full 'Acta Crystallographica Section E'
_journal_page_first o1790
_journal_page_last o1792
_journal_paper_doi 10.1107/S1600536804022482
_journal_volume 60
_journal_year 2004
_chemical_formula_moiety 'C4 H8 N3 O +, C7 H4 N O4 -, H2 O'
_chemical_formula_sum 'C11 H14 N4 O6'
_chemical_formula_weight 298.26
_space_group_IT_number 62
_symmetry_cell_setting orthorhombic
_symmetry_space_group_name_Hall '-P 2c 2n'
_symmetry_space_group_name_H-M 'P n a m'
_atom_sites_solution_hydrogens mixed
_atom_sites_solution_primary direct
_atom_sites_solution_secondary difmap
_audit_creation_method SHELXL-97
_cell_angle_alpha 90.00
_cell_angle_beta 90.00
_cell_angle_gamma 90.00
_cell_formula_units_Z 4
_cell_length_a 13.485(3)
_cell_length_b 15.107(3)
_cell_length_c 6.5150(13)
_cell_measurement_reflns_used 24
_cell_measurement_temperature 293(2)
_cell_measurement_theta_max 11
_cell_measurement_theta_min 10
_cell_volume 1327.2(5)
_computing_cell_refinement 'CAD-4 Software (Enraf-Nonius, 1984)'
_computing_data_collection 'CAD4 (Enraf-Nonius, 1984)'
_computing_data_reduction 'XCAD4 (Harms, 1996)'
_computing_molecular_graphics SHELXTL
_computing_publication_material SHELXTL
_computing_structure_refinement SHELXTL
_computing_structure_solution 'SHELXTL (Sheldrick, 1998)'
_diffrn_ambient_temperature 293(2)
_diffrn_measured_fraction_theta_full 0.993
_diffrn_measured_fraction_theta_max 0.993
_diffrn_measurement_device_type 'Enraf-Nonius CAD-4'
_diffrn_measurement_method '\q-\q scans'
_diffrn_radiation_monochromator graphite
_diffrn_radiation_source 'fine-focus sealed tube'
_diffrn_radiation_type 'Mo K\a'
_diffrn_radiation_wavelength 0.71073
_diffrn_reflns_av_R_equivalents 0.0131
_diffrn_reflns_av_sigmaI/netI 0.0442
_diffrn_reflns_limit_h_max 21
_diffrn_reflns_limit_h_min 0
_diffrn_reflns_limit_k_max 23
_diffrn_reflns_limit_k_min 0
_diffrn_reflns_limit_l_max 10
_diffrn_reflns_limit_l_min 0
_diffrn_reflns_number 3012
_diffrn_reflns_theta_full 33.96
_diffrn_reflns_theta_max 33.96
_diffrn_reflns_theta_min 2.02
_diffrn_standards_decay_% 2.5
_diffrn_standards_interval_count 97
_diffrn_standards_number 3
_exptl_absorpt_coefficient_mu 0.123
_exptl_absorpt_correction_type none
_exptl_crystal_colour colorless
_exptl_crystal_density_diffrn 1.493
_exptl_crystal_density_method 'not measured'
_exptl_crystal_description block
_exptl_crystal_F_000 624
_exptl_crystal_size_max 0.45
_exptl_crystal_size_mid 0.30
_exptl_crystal_size_min 0.25
_refine_diff_density_max 0.393
_refine_diff_density_min -0.291
_refine_ls_extinction_method none
_refine_ls_goodness_of_fit_ref 1.030
_refine_ls_hydrogen_treatment constr
_refine_ls_matrix_type full
_refine_ls_number_parameters 130
_refine_ls_number_reflns 2898
_refine_ls_number_restraints 0
_refine_ls_restrained_S_all 1.030
_refine_ls_R_factor_all 0.1152
_refine_ls_R_factor_gt 0.0483
_refine_ls_shift/su_max 0.000
_refine_ls_shift/su_mean 0.000
_refine_ls_structure_factor_coef Fsqd
_refine_ls_weighting_details 'w = 1/[\s^2^(Fo^2^)+(0.0896P)^2^+0.0618P] where P = (Fo^2^+2Fc^2^)/3'
_refine_ls_weighting_scheme calc
_refine_ls_wR_factor_gt 0.1357
_refine_ls_wR_factor_ref 0.1624
_reflns_number_gt 1603
_reflns_number_total 2898
_reflns_threshold_expression I>2\s(I)
_cod_data_source_file cf6364.cif
_cod_data_source_block I
_cod_depositor_comments
;
The following automatic conversions were performed:

'_atom_sites_solution_hydrogens' value 'geom and difmap' was changed
to 'mixed'.

Automatic conversion script
Id: cif_fix_values 6452 2018-10-05 10:23:21Z andrius 
;
_cod_database_code 2204284
_cod_database_fobs_code 2204284

loop_
_symmetry_equiv_pos_as_xyz
'x, y, z'
'-x+1/2, y+1/2, -z'
'-x, -y, z+1/2'
'x+1/2, -y+1/2, -z+1/2'
'-x, -y, -z'
'x-1/2, -y-1/2, z'
'x, y, -z-1/2'
'-x-1/2, y-1/2, z-1/2'

loop_
_atom_site_label
_atom_site_fract_x
_atom_site_fract_y
_atom_site_fract_z
_atom_site_U_iso_or_equiv
_atom_site_adp_type
_atom_site_calc_flag
_atom_site_refinement_flags
_atom_site_occupancy
_atom_site_type_symbol
C1 0.09689(11) 0.41937(12) 0.2500 0.0299(4) Uani d S 1 C
O1 0.43871(10) 0.44580(11) 0.2500 0.0560(5) Uani d S 1 O
O2 0.37232(10) 0.31205(10) 0.2500 0.0467(4) Uani d S 1 O
O3 0.02884(9) 0.27545(9) 0.2500 0.0431(4) Uani d S 1 O
H1O3 -0.0289 0.2369 0.2500 0.052 Uiso d SR 1 H
O4 -0.07581(9) 0.38924(11) 0.2500 0.0482(4) Uani d S 1 O
O5 0.91100(11) 0.65500(11) 0.2500 0.0505(4) Uani d S 1 O
N1 0.18733(9) 0.38221(9) 0.2500 0.0274(3) Uani d S 1 N
N2 0.65486(11) 0.62312(11) 0.2500 0.0370(4) Uani d S 1 N
N3 0.79273(11) 0.54497(10) 0.2500 0.0329(3) Uani d S 1 N
H1N3 0.8254 0.4993 0.2500 0.039 Uiso d SR 1 H
N4 0.64137(11) 0.46844(11) 0.2500 0.0387(4) Uani d S 1 N
H2N4 0.6772 0.4142 0.2500 0.046 Uiso d SR 1 H
H1N4 0.5712 0.4714 0.2500 0.046 Uiso d SR 1 H
C2 0.08199(13) 0.50963(13) 0.2500 0.0423(5) Uani d S 1 C
H2A 0.0181 0.5329 0.2500 0.051 Uiso calc SR 1 H
C3 0.16321(15) 0.56460(13) 0.2500 0.0464(6) Uani d S 1 C
H3A 0.1552 0.6257 0.2500 0.056 Uiso calc SR 1 H
C4 0.25624(14) 0.52809(12) 0.2500 0.0367(4) Uani d S 1 C
H4A 0.3123 0.5639 0.2500 0.044 Uiso calc SR 1 H
C5 0.26502(11) 0.43632(11) 0.2500 0.0277(3) Uani d S 1 C
C6 0.36790(12) 0.39522(12) 0.2500 0.0308(4) Uani d S 1 C
C7 0.00823(12) 0.35870(13) 0.2500 0.0337(4) Uani d S 1 C
C8 0.69129(12) 0.54208(12) 0.2500 0.0302(4) Uani d S 1 C
C9 0.82597(14) 0.63143(12) 0.2500 0.0354(4) Uani d S 1 C
C10 0.73403(14) 0.68813(12) 0.2500 0.0386(4) Uani d S 1 C
H10 0.7301 0.7312 0.1321 0.046 Uiso d R 1 H
C11 0.55006(15) 0.64668(16) 0.2500 0.0447(5) Uani d S 1 C
H11A 0.5149 0.6109 0.1478 0.067 Uiso d PR 0.50 H
H11B 0.5298 0.7066 0.1612 0.067 Uiso d PR 0.50 H
H11C 0.5311 0.6605 0.3869 0.067 Uiso d PR 0.50 H
O1W 0.72297(15) 0.31002(12) 0.1810(4) 0.0588(9) Uani d P 0.50 O
H1W 0.7928 0.3073 0.2500 0.071 Uiso d SR 1 H
H2W 0.6783 0.2751 0.2811 0.071 Uiso d PR 0.50 H

loop_
_atom_site_aniso_label
_atom_site_aniso_U_11
_atom_site_aniso_U_22
_atom_site_aniso_U_33
_atom_site_aniso_U_12
_atom_site_aniso_U_13
_atom_site_aniso_U_23
C1 0.0207(6) 0.0283(8) 0.0408(10) -0.0002(5) 0.000 0.000
O1 0.0206(6) 0.0465(9) 0.1008(14) -0.0054(5) 0.000 0.000
O2 0.0246(6) 0.0333(7) 0.0821(11) 0.0067(5) 0.000 0.000
O3 0.0253(5) 0.0304(6) 0.0735(11) -0.0062(5) 0.000 0.000
O4 0.0200(5) 0.0444(8) 0.0801(11) 0.0001(5) 0.000 0.000
O5 0.0312(7) 0.0453(8) 0.0749(11) -0.0059(6) 0.000 0.000
N1 0.0192(5) 0.0259(6) 0.0371(8) -0.0013(5) 0.000 0.000
N2 0.0254(6) 0.0303(7) 0.0553(11) 0.0055(5) 0.000 0.000
N3 0.0241(6) 0.0270(7) 0.0475(9) 0.0033(5) 0.000 0.000
N4 0.0264(7) 0.0324(8) 0.0573(11) 0.0009(5) 0.000 0.000
C2 0.0232(7) 0.0318(9) 0.0720(15) 0.0039(6) 0.000 0.000
C3 0.0343(9) 0.0232(8) 0.0815(17) 0.0017(7) 0.000 0.000
C4 0.0305(8) 0.0243(7) 0.0553(12) -0.0043(6) 0.000 0.000
C5 0.0195(6) 0.0271(7) 0.0364(9) -0.0012(5) 0.000 0.000
C6 0.0216(6) 0.0309(8) 0.0399(10) 0.0008(6) 0.000 0.000
C7 0.0219(7) 0.0353(9) 0.0439(10) -0.0012(6) 0.000 0.000
C8 0.0244(7) 0.0318(8) 0.0344(9) 0.0035(6) 0.000 0.000
C9 0.0304(8) 0.0329(9) 0.0430(11) -0.0010(7) 0.000 0.000
C10 0.0343(9) 0.0278(8) 0.0538(12) 0.0016(7) 0.000 0.000
C11 0.0295(8) 0.0500(12) 0.0546(13) 0.0139(8) 0.000 0.000
O1W 0.0417(10) 0.0333(9) 0.101(3) 0.0012(8) 0.0021(11) 0.0030(11)

loop_
_atom_type_symbol
_atom_type_description
_atom_type_scat_dispersion_real
_atom_type_scat_dispersion_imag
_atom_type_scat_source
C C 0.0033 0.0016 'International Tables Vol C Tables 4.2.6.8 and 6.1.1.4'
H H 0.0000 0.0000 'International Tables Vol C Tables 4.2.6.8 and 6.1.1.4'
N N 0.0061 0.0033 'International Tables Vol C Tables 4.2.6.8 and 6.1.1.4'
O O 0.0106 0.0060 'International Tables Vol C Tables 4.2.6.8 and 6.1.1.4'

loop_
_geom_angle_atom_site_label_1
_geom_angle_atom_site_label_2
_geom_angle_atom_site_label_3
_geom_angle_site_symmetry_1
_geom_angle
N1 C1 C2 . 123.10(15)
N1 C1 C7 . 117.81(15)
C2 C1 C7 . 119.08(15)
C7 O3 H1O3 . 114.3
C5 N1 C1 . 117.33(14)
C8 N2 C10 . 110.75(14)
C8 N2 C11 . 126.00(17)
C10 N2 C11 . 123.26(16)
C8 N3 C9 . 110.76(15)
C8 N3 H1N3 . 120.7
C9 N3 H1N3 . 128.5
C8 N4 H2N4 . 118.3
C8 N4 H1N4 . 118.5
H2N4 N4 H1N4 . 123.2
C3 C2 C1 . 118.78(16)
C3 C2 H2A . 120.6
C1 C2 H2A . 120.6
C4 C3 C2 . 119.10(17)
C4 C3 H3A . 120.5
C2 C3 H3A . 120.5
C3 C4 C5 . 118.62(16)
C3 C4 H4A . 120.7
C5 C4 H4A . 120.7
N1 C5 C4 . 123.08(15)
N1 C5 C6 . 117.93(15)
C4 C5 C6 . 118.99(14)
O1 C6 O2 . 125.95(17)
O1 C6 C5 . 117.22(17)
O2 C6 C5 . 116.83(14)
O4 C7 O3 . 124.61(17)
O4 C7 C1 . 120.38(18)
O3 C7 C1 . 115.01(14)
N4 C8 N2 . 126.96(16)
N4 C8 N3 . 123.00(16)
N2 C8 N3 . 110.04(16)
O5 C9 N3 . 126.19(17)
O5 C9 C10 . 128.11(17)
N3 C9 C10 . 105.70(15)
N2 C10 C9 . 102.75(15)
N2 C10 H10 . 113.4
C9 C10 H10 . 114.2
N2 C11 H11A . 109.5
N2 C11 H11B . 116.0
H11A C11 H11B . 88.6
N2 C11 H11C . 108.3
H11A C11 H11C . 129.0
H11B C11 H11C . 104.1
O1W O1W H1W 7_556 64.7
O1W O1W H2W 7_556 50.8
H1W O1W H2W . 103.7

loop_
_geom_bond_atom_site_label_1
_geom_bond_atom_site_label_2
_geom_bond_distance
C1 N1 1.342(2)
C1 C2 1.378(3)
C1 C7 1.507(2)
O1 C6 1.223(2)
O2 C6 1.258(2)
O3 C7 1.288(2)
O3 H1O3 0.973
O4 C7 1.224(2)
O5 C9 1.201(2)
N1 C5 1.329(2)
N2 C8 1.319(2)
N2 C10 1.451(2)
N2 C11 1.457(3)
N3 C8 1.369(2)
N3 C9 1.381(2)
N3 H1N3 0.819
N4 C8 1.300(2)
N4 H2N4 0.951
N4 H1N4 0.948
C2 C3 1.375(3)
C2 H2A 0.930
C3 C4 1.370(3)
C3 H3A 0.930
C4 C5 1.391(2)
C4 H4A 0.930
C5 C6 1.520(2)
C9 C10 1.507(3)
C10 H10 1.007
C11 H11A 0.9806
C11 H11B 1.108
C11 H11C 0.951
O1W H1W 1.042
O1W H2W 1.032

loop_
_geom_hbond_atom_site_label_D
_geom_hbond_atom_site_label_H
_geom_hbond_atom_site_label_A
_geom_hbond_site_symmetry_A
_geom_hbond_distance_DH
_geom_hbond_distance_HA
_geom_hbond_distance_DA
_geom_hbond_angle_DHA
_geom_hbond_publ_flag
O3 H1O3 O2 6_565 0.97 1.52 2.490(2) 172 yes
N3 H1N3 O4 1_655 0.82 2.13 2.946(2) 174 yes
N4 H2N4 O1W . 0.95 1.75 2.672(3) 163 yes
N4 H2N4 O1W 7_556 0.95 1.75 2.672(3) 163 yes
N4 H1N4 O1 . 0.95 1.83 2.754(2) 165 yes
O1W H1W O2 6_665 1.04 2.10 2.768(2) 120 yes
O1W H1W O4 1_655 1.04 2.16 2.999(3) 136 yes
O1W H2W O3 6_665 1.03 2.17 2.953(2) 132 yes
O1W H2W N1 6_665 1.03 2.39 2.978(3) 115 yes

loop_
_geom_torsion_atom_site_label_1
_geom_torsion_atom_site_label_2
_geom_torsion_atom_site_label_3
_geom_torsion_atom_site_label_4
_geom_torsion
C2 C1 N1 C5 0.0
C7 C1 N1 C5 180.0
N1 C1 C2 C3 0.0
C7 C1 C2 C3 180.0
C1 C2 C3 C4 0.0
C2 C3 C4 C5 0.0
C1 N1 C5 C4 0.0
C1 N1 C5 C6 180.0
C3 C4 C5 N1 0.0
C3 C4 C5 C6 180.0
N1 C5 C6 O1 180.0
C4 C5 C6 O1 0.0
N1 C5 C6 O2 0.0
C4 C5 C6 O2 180.0
N1 C1 C7 O4 180.0
C2 C1 C7 O4 0.0
N1 C1 C7 O3 0.0
C2 C1 C7 O3 180.0
C10 N2 C8 N4 180.0
C11 N2 C8 N4 0.0
C10 N2 C8 N3 0.0
C11 N2 C8 N3 180.0
C9 N3 C8 N4 180.0
C9 N3 C8 N2 0.0
C8 N3 C9 O5 180.0
C8 N3 C9 C10 0.0
C8 N2 C10 C9 0.0
C11 N2 C10 C9 180.0
O5 C9 C10 N2 180.0
N3 C9 C10 N2 0.0
